data_1569033
loop_
_publ_author_name
'Cammiade, Aim\'ee E. L.'
'Straub, Laura'
'van Gerven, David'
'Wickleder, Mathias S.'
'Ruschewitz, Uwe'

_publ_section_title
;
 Synthesis, Structure, and Spectroscopic Properties of Luminescent
 Coordination Polymers Based on the 2,5-Dimethoxyterephthalate Linker
;
_journal_issue 2
_journal_name_full Chemistry
_journal_page_first 965
_journal_page_last 977
_journal_paper_doi 10.3390/chemistry5020065
_journal_volume 5
_journal_year 2023
_chemical_formula_moiety 'C10 H8 Co O6'
_chemical_formula_sum 'C10 H8 Co O6'
_chemical_formula_weight 283.09
_space_group_crystal_system monoclinic
_space_group_IT_number 15
_space_group_name_Hall '-C 2yc'
_space_group_name_H-M_alt 'C 1 2/c 1'
_atom_sites_solution_hydrogens geom
_atom_sites_solution_primary dual
_audit_creation_date 2021-07-18
_audit_creation_method
;
FinalCif V86 by Daniel Kratzert, Freiburg 2021,
https://github.com/dkratzert/FinalCif
;
_cell_angle_alpha 90
_cell_angle_beta 96.4250(10)
_cell_angle_gamma 90
_cell_formula_units_Z 4
_cell_length_a 16.1305(5)
_cell_length_b 8.6024(3)
_cell_length_c 7.3426(2)
_cell_measurement_reflns_used 9911
_cell_measurement_temperature 100(2)
_cell_measurement_theta_max 26.44
_cell_measurement_theta_min 2.98
_cell_volume 1012.47(5)
_computing_cell_refinement 'SAINT V8.40B (?, 2016)'
_computing_data_collection 'Bruker BIS V6.2.15 RC2/2021-02-12 && APEX3 2019.1-0'
_computing_data_reduction 'SAINT V8.40B (?, 2016)'
_computing_molecular_graphics 'Olex2 1.3 (Dolomanov et al., 2009)'
_computing_publication_material 'Olex2 1.3 (Dolomanov et al., 2009)'
_computing_structure_refinement 'XL  (Sheldrick, 2008)'
_computing_structure_solution 'SHELXT 2018/2 (Sheldrick, 2018)'
_diffrn_ambient_temperature 100(2)
_diffrn_measured_fraction_theta_full 0.998
_diffrn_measured_fraction_theta_max 0.998
_diffrn_measurement_device_type 'Bruker D8 Venture'
_diffrn_measurement_method '\f and \w scans'
_diffrn_radiation_type AgK\a
_diffrn_radiation_wavelength 0.56086
_diffrn_reflns_av_R_equivalents 0.0298
_diffrn_reflns_av_unetI/netI 0.0180
_diffrn_reflns_Laue_measured_fraction_full 0.998
_diffrn_reflns_Laue_measured_fraction_max 0.998
_diffrn_reflns_limit_h_max 25
_diffrn_reflns_limit_h_min -25
_diffrn_reflns_limit_k_max 13
_diffrn_reflns_limit_k_min -13
_diffrn_reflns_limit_l_max 11
_diffrn_reflns_limit_l_min -11
_diffrn_reflns_number 15620
_diffrn_reflns_point_group_measured_fraction_full 0.998
_diffrn_reflns_point_group_measured_fraction_max 0.998
_diffrn_reflns_theta_full 19.665
_diffrn_reflns_theta_max 26.452
_diffrn_reflns_theta_min 2.120
_diffrn_source_current 0.9
_diffrn_source_power 0.045
_diffrn_source_voltage 50.0
_diffrn_standards_number 0
_exptl_absorpt_coefficient_mu 0.889
_exptl_absorpt_correction_T_max 0.7454
_exptl_absorpt_correction_T_min 0.7032
_exptl_absorpt_correction_type multi-scan
_exptl_absorpt_process_details
;
SADABS-2016/2 (Bruker,2016/2) was used for absorption correction.
wR2(int) was 0.1251 before and 0.0459 after correction.
The Ratio of minimum to maximum transmission is 0.9434.
The \l/2 correction factor is Not present.
;
_exptl_crystal_colour 'clear pinkish violet'
_exptl_crystal_colour_lustre clear
_exptl_crystal_colour_modifier pinkish
_exptl_crystal_colour_primary violet
_exptl_crystal_density_diffrn 1.857
_exptl_crystal_description block
_exptl_crystal_F_000 572
_exptl_crystal_size_max 0.16
_exptl_crystal_size_mid 0.14
_exptl_crystal_size_min 0.11
_refine_diff_density_max 0.921
_refine_diff_density_min -0.381
_refine_diff_density_rms 0.074
_refine_ls_extinction_method none
_refine_ls_goodness_of_fit_ref 1.118
_refine_ls_hydrogen_treatment constr
_refine_ls_matrix_type full
_refine_ls_number_parameters 79
_refine_ls_number_reflns 2133
_refine_ls_number_restraints 0
_refine_ls_restrained_S_all 1.118
_refine_ls_R_factor_all 0.0238
_refine_ls_R_factor_gt 0.0225
_refine_ls_shift/su_max 0.001
_refine_ls_shift/su_mean 0.000
_refine_ls_structure_factor_coef Fsqd
_refine_ls_weighting_details 'w=1/[\s^2^(Fo^2^)+(0.0255P)^2^+1.0897P] where P=(Fo^2^+2Fc^2^)/3'
_refine_ls_weighting_scheme calc
_refine_ls_wR_factor_gt 0.0584
_refine_ls_wR_factor_ref 0.0589
_reflns_Friedel_coverage 0.000
_reflns_number_gt 2029
_reflns_number_total 2133
_reflns_threshold_expression 'I > 2\s(I)'
_cod_data_source_file Cammiade_AC80_Co-DMT.cif
_cod_data_source_block ag_cammiade_ac80_2_0m
_cod_database_code 1569033
_shelx_shelxl_version_number 2018/3
_olex2_refinement_description
;
1. Fixed Uiso
 At 1.2 times of:
  All C(H) groups
 At 1.5 times of:
  All C(H,H,H) groups
2.a Aromatic/amide H refined with riding coordinates:
 C3(H3)
2.b Idealised Me refined as rotating group:
 C5(H5A,H5B,H5C)
;
_olex2_submission_special_instructions 'No special instructions were received'
_shelx_space_group_comment
;
The symmetry employed for this shelxl refinement is uniquely defined
by the following loop, which should always be used as a source of
symmetry information in preference to the above space-group names.
They are only intended as comments.
;
_shelx_estimated_absorpt_t_min 0.871
_shelx_estimated_absorpt_t_max 0.909

loop_
_space_group_symop_operation_xyz
'x, y, z'
'-x, y, -z+1/2'
'x+1/2, y+1/2, z'
'-x+1/2, y+1/2, -z+1/2'
'-x, -y, -z'
'x, -y, z-1/2'
'-x+1/2, -y+1/2, -z'
'x+1/2, -y+1/2, z-1/2'

loop_
_atom_site_label
_atom_site_type_symbol
_atom_site_fract_x
_atom_site_fract_y
_atom_site_fract_z
_atom_site_U_iso_or_equiv
_atom_site_adp_type
_atom_site_occupancy
_atom_site_site_symmetry_order
_atom_site_calc_flag
_atom_site_refinement_flags_posn
_atom_site_refinement_flags_adp
_atom_site_refinement_flags_occupancy
_atom_site_disorder_assembly
_atom_site_disorder_group
Co1 Co 0.500000 0.61097(2) 0.250000 0.00744(5) Uani 1 2 d S T P . .
O1 O 0.60171(4) 0.52493(9) 0.72545(10) 0.01074(12) Uani 1 1 d . . . . .
O2 O 0.52456(4) 0.66173(8) 0.51402(9) 0.00947(12) Uani 1 1 d . . . . .
O3 O 0.60474(4) 0.80245(9) 0.26544(10) 0.01121(13) Uani 1 1 d . . . . .
C1 C 0.67322(5) 0.69065(10) 0.54103(12) 0.00809(14) Uani 1 1 d . . . . .
C2 C 0.67697(5) 0.77740(10) 0.38018(12) 0.00839(14) Uani 1 1 d . . . . .
C4 C 0.59436(5) 0.62127(10) 0.59639(12) 0.00826(14) Uani 1 1 d . . . . .
C3 C 0.75368(5) 0.83549(11) 0.34216(13) 0.00914(14) Uani 1 1 d . . . . .
H3 H 0.756398 0.894597 0.233704 0.011 Uiso 1 1 calc R U . . .
C5 C 0.61164(7) 0.89288(15) 0.10365(17) 0.0215(2) Uani 1 1 d . . . . .
H5A H 0.649021 0.840157 0.027163 0.032 Uiso 1 1 calc R U . . .
H5B H 0.634240 0.995706 0.138642 0.032 Uiso 1 1 calc R U . . .
H5C H 0.556381 0.904534 0.034626 0.032 Uiso 1 1 calc R U . . .

loop_
_atom_site_aniso_label
_atom_site_aniso_U_11
_atom_site_aniso_U_22
_atom_site_aniso_U_33
_atom_site_aniso_U_23
_atom_site_aniso_U_13
_atom_site_aniso_U_12
Co1 0.00448(7) 0.01072(8) 0.00697(8) 0.000 -0.00002(5) 0.000
O1 0.0078(3) 0.0133(3) 0.0109(3) 0.0029(2) -0.0002(2) -0.0020(2)
O2 0.0059(2) 0.0130(3) 0.0093(3) -0.0007(2) -0.0003(2) 0.0005(2)
O3 0.0068(3) 0.0137(3) 0.0121(3) 0.0051(2) -0.0033(2) -0.0024(2)
C1 0.0059(3) 0.0092(3) 0.0089(3) 0.0004(3) -0.0003(2) -0.0014(2)
C2 0.0062(3) 0.0091(3) 0.0094(3) 0.0008(3) -0.0014(3) -0.0010(3)
C4 0.0067(3) 0.0095(3) 0.0085(3) -0.0016(3) 0.0005(3) -0.0011(3)
C3 0.0067(3) 0.0112(4) 0.0092(3) 0.0015(3) -0.0006(3) -0.0017(3)
C5 0.0149(4) 0.0268(5) 0.0205(5) 0.0149(4) -0.0074(4) -0.0084(4)

loop_
_atom_type_symbol
_atom_type_description
_atom_type_scat_dispersion_real
_atom_type_scat_dispersion_imag
_atom_type_scat_source
C C 0.0015 0.0010 'International Tables Vol C Tables 4.2.6.8 and 6.1.1.4'
H H 0.0000 0.0000 'International Tables Vol C Tables 4.2.6.8 and 6.1.1.4'
Co Co 0.3081 0.6370 'International Tables Vol C Tables 4.2.6.8 and 6.1.1.4'
O O 0.0061 0.0037 'International Tables Vol C Tables 4.2.6.8 and 6.1.1.4'

loop_
_geom_angle_atom_site_label_1
_geom_angle_atom_site_label_2
_geom_angle_atom_site_label_3
_geom_angle
_geom_angle_site_symmetry_1
_geom_angle_site_symmetry_3
_geom_angle_publ_flag
O1 Co1 O1 110.02(4) 5_666 6_565 ?
O1 Co1 O3 167.84(3) 6_565 2_655 ?
O1 Co1 O3 167.84(3) 5_666 . ?
O1 Co1 O3 79.93(3) 5_666 2_655 ?
O1 Co1 O3 79.93(3) 6_565 . ?
O2 Co1 O1 97.93(3) . 6_565 ?
O2 Co1 O1 96.58(3) 2_655 6_565 ?
O2 Co1 O1 97.93(3) 2_655 5_666 ?
O2 Co1 O1 96.58(3) . 5_666 ?
O2 Co1 O2 154.56(4) . 2_655 ?
O2 Co1 O3 74.63(3) 2_655 2_655 ?
O2 Co1 O3 87.52(3) . 2_655 ?
O2 Co1 O3 87.52(3) 2_655 . ?
O2 Co1 O3 74.63(3) . . ?
O3 Co1 O3 91.15(4) 2_655 . ?
C4 O1 Co1 115.89(6) . 5_666 ?
C4 O2 Co1 118.44(6) . . ?
C2 O3 Co1 118.29(6) . . ?
C2 O3 C5 116.94(8) . . ?
C5 O3 Co1 117.48(6) . . ?
C2 C1 C4 123.81(8) . . ?
C3 C1 C2 119.29(8) 7_666 . ?
C3 C1 C4 116.90(8) 7_666 . ?
O3 C2 C1 119.01(8) . . ?
O3 C2 C3 122.13(8) . . ?
C3 C2 C1 118.86(8) . . ?
O1 C4 O2 123.12(8) . . ?
O1 C4 C1 117.11(8) . . ?
O2 C4 C1 119.76(8) . . ?
C1 C3 H3 119.1 7_666 . ?
C2 C3 C1 121.85(8) . 7_666 ?
C2 C3 H3 119.1 . . ?
O3 C5 H5A 109.5 . . ?
O3 C5 H5B 109.5 . . ?
O3 C5 H5C 109.5 . . ?
H5A C5 H5B 109.5 . . ?
H5A C5 H5C 109.5 . . ?
H5B C5 H5C 109.5 . . ?

loop_
_geom_bond_atom_site_label_1
_geom_bond_atom_site_label_2
_geom_bond_distance
_geom_bond_site_symmetry_2
_geom_bond_publ_flag
Co1 O1 2.0389(7) 5_666 ?
Co1 O1 2.0389(7) 6_565 ?
Co1 O2 1.9834(7) . ?
Co1 O2 1.9834(7) 2_655 ?
Co1 O3 2.3533(7) . ?
Co1 O3 2.3532(7) 2_655 ?
O1 C4 1.2545(11) . ?
O2 C4 1.2658(11) . ?
O3 C2 1.3762(11) . ?
O3 C5 1.4347(13) . ?
C1 C2 1.4041(13) . ?
C1 C4 1.5018(12) . ?
C1 C3 1.3965(12) 7_666 ?
C2 C3 1.3914(12) . ?
C3 H3 0.9500 . ?
C5 H5A 0.9800 . ?
C5 H5B 0.9800 . ?
C5 H5C 0.9800 . ?

loop_
_geom_torsion_atom_site_label_1
_geom_torsion_atom_site_label_2
_geom_torsion_atom_site_label_3
_geom_torsion_atom_site_label_4
_geom_torsion
_geom_torsion_site_symmetry_1
_geom_torsion_site_symmetry_2
_geom_torsion_site_symmetry_3
_geom_torsion_site_symmetry_4
_geom_torsion_publ_flag
Co1 O1 C4 O2 17.09(12) 5_666 . . . ?
Co1 O1 C4 C1 -163.34(6) 5_666 . . . ?
Co1 O2 C4 O1 -116.13(9) . . . . ?
Co1 O2 C4 C1 64.31(10) . . . . ?
Co1 O3 C2 C1 -31.07(11) . . . . ?
Co1 O3 C2 C3 149.04(7) . . . . ?
O3 C2 C3 C1 -179.85(9) . . . 7_666 ?
C1 C2 C3 C1 0.26(15) . . . 7_666 ?
C2 C1 C4 O1 168.07(9) . . . . ?
C2 C1 C4 O2 -12.35(13) . . . . ?
C4 C1 C2 O3 0.46(13) . . . . ?
C4 C1 C2 C3 -179.65(8) . . . . ?
C3 C1 C2 O3 179.85(8) 7_666 . . . ?
C3 C1 C2 C3 -0.25(15) 7_666 . . . ?
C3 C1 C4 O1 -11.34(12) 7_666 . . . ?
C3 C1 C4 O2 168.25(9) 7_666 . . . ?
C5 O3 C2 C1 179.47(9) . . . . ?
C5 O3 C2 C3 -0.42(14) . . . . ?
